data_4325790
loop_
_publ_author_name
'Xiao-Ping Zhou'
'Zhengtao Xu'
'Matthias Zeller'
'Allen D. Hunter'
'Stephen Sin-Yin Chui'
'Chi-Ming Che'

_publ_section_title
;
 Semirigid Aromatic Sulfone-Carboxylate Molecule for Dynamic Coordination
 Networks: Multiple Substitutions of the Ancillary Ligands
;
_journal_name_full 'Inorganic Chemistry'
_journal_page_first 7142
_journal_page_last 7149
_journal_paper_doi 10.1021/ic2007292
_journal_volume 50
_journal_year 2011
_chemical_formula_moiety 'C70 H60 Co3 N4 O30 S6, 2(C3 H7 N O)'
_chemical_formula_sum 'C76 H74 Co3 N6 O32 S6'
_chemical_formula_weight 1952.62
_chemical_name_systematic
; 
 ? 
;
_space_group_IT_number 2
_symmetry_cell_setting triclinic
_symmetry_space_group_name_Hall '-P 1'
_symmetry_space_group_name_H-M 'P -1'
_atom_sites_solution_hydrogens geom
_atom_sites_solution_primary direct
_atom_sites_solution_secondary difmap
_audit_creation_method SHELXL-97
_cell_angle_alpha 108.394(2)
_cell_angle_beta 97.883(2)
_cell_angle_gamma 94.488(2)
_cell_formula_units_Z 1
_cell_length_a 9.4229(3)
_cell_length_b 12.9741(4)
_cell_length_c 18.9480(4)
_cell_measurement_reflns_used 7369
_cell_measurement_temperature 293(2)
_cell_measurement_theta_max 23.0
_cell_measurement_theta_min 3.2498
_cell_volume 2159.06(11)
_computing_cell_refinement
;
CrysAlis RED, Oxford Diffraction Ltd.,
Version 1.171.32.24 (release 21-04-2008 CrysAlis171 .NET)
(compiled Apr 21 2008,18:23:10)
;
_computing_data_collection
;
CrysAlis CCD, Oxford Diffraction Ltd.,
Version 1.171.32.24 (release 21-04-2008 CrysAlis171 .NET)
(compiled Apr 21 2008,18:23:10)
;
_computing_data_reduction
;
CrysAlis RED, Oxford Diffraction Ltd.,
Version 1.171.32.24 (release 21-04-2008 CrysAlis171 .NET)
(compiled Apr 21 2008,18:23:10)
;
_computing_structure_refinement 'SHELXTL 6.14'
_computing_structure_solution 'SHELXTL 6.14 (Bruker, 2000-2003)'
_diffrn_ambient_temperature 293(2)
_diffrn_measured_fraction_theta_full 0.987
_diffrn_measured_fraction_theta_max 0.845
_diffrn_measurement_device_type 'CrysAlis CCD, Oxford Diffraction'
_diffrn_measurement_method '\w scans'
_diffrn_radiation_monochromator graphite
_diffrn_radiation_source 'fine-focus sealed tube'
_diffrn_radiation_type MoK\a
_diffrn_radiation_wavelength 0.71073
_diffrn_reflns_av_R_equivalents 0.0338
_diffrn_reflns_av_sigmaI/netI 0.0611
_diffrn_reflns_limit_h_max 11
_diffrn_reflns_limit_h_min -12
_diffrn_reflns_limit_k_max 16
_diffrn_reflns_limit_k_min -16
_diffrn_reflns_limit_l_max 24
_diffrn_reflns_limit_l_min -24
_diffrn_reflns_number 16806
_diffrn_reflns_theta_full 25.00
_diffrn_reflns_theta_max 29.02
_diffrn_reflns_theta_min 3.26
_diffrn_standards_number 0
_exptl_absorpt_coefficient_mu 0.801
_exptl_absorpt_correction_T_max 1.00000
_exptl_absorpt_correction_T_min 0.93970
_exptl_absorpt_correction_type multi-scan
_exptl_absorpt_process_details
;
CrysAlis RED, Oxford Diffraction Ltd.,
Version 1.171.32.24 (release 21-04-2008 CrysAlis171 .NET)
(compiled Apr 21 2008,18:23:10)
empirical absorption correction using spherical harmonics,
 implemented in SCALE3 ABSPACK scaling algorithm.
;
_exptl_crystal_colour red
_exptl_crystal_density_diffrn 1.502
_exptl_crystal_description block
_exptl_crystal_F_000 1005
_exptl_crystal_size_max 0.31
_exptl_crystal_size_mid 0.25
_exptl_crystal_size_min 0.23
_platon_squeeze_details
;
;
_refine_diff_density_max 1.165
_refine_diff_density_min -0.423
_refine_diff_density_rms 0.093
_refine_ls_extinction_method none
_refine_ls_goodness_of_fit_ref 1.039
_refine_ls_hydrogen_treatment mixed
_refine_ls_matrix_type full
_refine_ls_number_parameters 622
_refine_ls_number_reflns 9706
_refine_ls_number_restraints 202
_refine_ls_restrained_S_all 1.036
_refine_ls_R_factor_all 0.1130
_refine_ls_R_factor_gt 0.0578
_refine_ls_shift/su_max 0.001
_refine_ls_shift/su_mean 0.000
_refine_ls_structure_factor_coef Fsqd
_refine_ls_weighting_details 'calc w=1/[\s^2^(Fo^2^)+(0.0979P)^2^+1.5033P] where P=(Fo^2^+2Fc^2^)/3'
_refine_ls_weighting_scheme calc
_refine_ls_wR_factor_gt 0.1603
_refine_ls_wR_factor_ref 0.1889
_reflns_number_gt 5717
_reflns_number_total 9706
_reflns_threshold_expression >2sigma(I)
_cod_data_source_file ic2007292_si_002_6.cif
_cod_data_source_block CoTCPSB-DMF2
_cod_original_cell_volume 2159.07(11)
_cod_database_code 4325790

loop_
_symmetry_equiv_pos_as_xyz
'x, y, z'
'-x, -y, -z'

loop_
_atom_site_label
_atom_site_type_symbol
_atom_site_fract_x
_atom_site_fract_y
_atom_site_fract_z
_atom_site_U_iso_or_equiv
_atom_site_adp_type
_atom_site_occupancy
_atom_site_symmetry_multiplicity
_atom_site_calc_flag
_atom_site_refinement_flags
_atom_site_disorder_assembly
_atom_site_disorder_group
C1 C 0.5801(6) 0.3450(4) 0.8575(2) 0.0478(12) Uani 1 1 d . . .
C2 C 0.5260(5) 0.2977(3) 0.7732(2) 0.0373(10) Uani 1 1 d . . .
C3 C 0.5811(4) 0.2085(3) 0.7295(2) 0.0342(9) Uani 1 1 d . . .
H3 H 0.6582 0.1819 0.7513 0.041 Uiso 1 1 calc R . .
C4 C 0.5235(4) 0.1578(3) 0.6535(2) 0.0304(8) Uani 1 1 d . . .
H4 H 0.5605 0.0975 0.6241 0.037 Uiso 1 1 calc R . .
C5 C 0.4085(4) 0.2002(3) 0.6228(2) 0.0283(8) Uani 1 1 d . . .
C6 C 0.3560(5) 0.2914(4) 0.6648(2) 0.0462(11) Uani 1 1 d . . .
H6 H 0.2809 0.3199 0.6430 0.055 Uiso 1 1 calc R . .
C7 C 0.4164(6) 0.3402(4) 0.7401(3) 0.0525(13) Uani 1 1 d . . .
H7 H 0.3826 0.4027 0.7689 0.063 Uiso 1 1 calc R . .
C8 C 0.2161(4) 0.0182(3) 0.5450(2) 0.0277(8) Uani 1 1 d . . .
C9 C 0.2440(4) -0.0882(3) 0.5139(2) 0.0291(8) Uani 1 1 d . . .
H9 H 0.3102 -0.1043 0.4811 0.035 Uiso 1 1 calc R . .
C10 C 0.1713(4) -0.1713(3) 0.5326(2) 0.0294(8) Uani 1 1 d . . .
C11 C 0.0757(4) -0.1485(3) 0.5834(2) 0.0319(9) Uani 1 1 d . . .
H11 H 0.0300 -0.2041 0.5966 0.038 Uiso 1 1 calc R . .
C12 C 0.0496(4) -0.0407(3) 0.6141(2) 0.0328(9) Uani 1 1 d . . .
C13 C 0.1180(4) 0.0436(3) 0.5948(2) 0.0322(9) Uani 1 1 d . . .
H13 H 0.0986 0.1152 0.6148 0.039 Uiso 1 1 calc R . .
C14 C 0.0578(5) 0.0706(3) 0.7654(2) 0.0370(9) Uani 1 1 d . . .
C15 C 0.1515(5) 0.0193(4) 0.8007(3) 0.0494(12) Uani 1 1 d . . .
H15 H 0.1501 -0.0563 0.7821 0.059 Uiso 1 1 calc R . .
C16 C 0.2485(5) 0.0822(4) 0.8646(3) 0.0491(12) Uani 1 1 d . . .
H16 H 0.3135 0.0485 0.8887 0.059 Uiso 1 1 calc R . .
C17 C 0.2496(5) 0.1932(3) 0.8926(2) 0.0418(10) Uani 1 1 d . . .
C18 C 0.1556(7) 0.2422(4) 0.8559(3) 0.078(2) Uani 1 1 d . . .
H18 H 0.1575 0.3179 0.8741 0.094 Uiso 1 1 calc R . .
C19 C 0.0580(7) 0.1811(4) 0.7921(3) 0.0738(18) Uani 1 1 d . . .
H19 H -0.0064 0.2149 0.7678 0.089 Uiso 1 1 calc R . .
C20 C 0.3558(5) 0.2633(4) 0.9629(2) 0.0451(11) Uani 1 1 d . . .
C21 C 0.0984(5) -0.3707(3) 0.4101(2) 0.0336(9) Uani 1 1 d . . .
C22 C 0.1401(6) -0.3557(4) 0.3456(2) 0.0494(12) Uani 1 1 d . . .
H22 H 0.2238 -0.3098 0.3494 0.059 Uiso 1 1 calc R . .
C23 C 0.0556(6) -0.4096(4) 0.2764(3) 0.0529(13) Uani 1 1 d . . .
H23 H 0.0813 -0.3988 0.2333 0.063 Uiso 1 1 calc R . .
C24 C -0.0677(5) -0.4799(3) 0.2703(2) 0.0399(10) Uani 1 1 d . . .
C25 C -0.1070(5) -0.4944(4) 0.3348(2) 0.0417(10) Uani 1 1 d . . .
H25 H -0.1893 -0.5417 0.3310 0.050 Uiso 1 1 calc R . .
C26 C -0.0234(5) -0.4383(3) 0.4052(2) 0.0398(10) Uani 1 1 d . . .
H26 H -0.0506 -0.4470 0.4486 0.048 Uiso 1 1 calc R . .
C27 C -0.1592(5) -0.5382(4) 0.1933(2) 0.0450(11) Uani 1 1 d . . .
Co1 Co 0.59203(8) 0.29202(5) 1.09116(3) 0.0486(2) Uani 1 1 d . . -1
O13 O 0.6546(4) 0.4045(3) 1.03368(16) 0.0503(9) Uani 1 1 d D . -1
H13A H 0.731(4) 0.441(4) 1.061(3) 0.075 Uiso 1 1 d D A -1
H13B H 0.677(6) 0.371(4) 0.9909(19) 0.075 Uiso 1 1 d D B -1
O14 O 0.4490(5) 0.3847(3) 1.1480(2) 0.0655(10) Uani 1 1 d D . -1
H14A H 0.432(6) 0.438(4) 1.134(4) 0.098 Uiso 1 1 d D C -1
H14B H 0.373(4) 0.349(5) 1.148(4) 0.098 Uiso 1 1 d D D -1
C28 C 0.7004(17) 0.0838(12) 1.0136(8) 0.046(3) Uani 0.50 1 d PDU . -1
H28 H 0.6020 0.0609 1.0070 0.056 Uiso 0.50 1 calc PR . -1
C29 C 0.7921(18) 0.0065(11) 0.9938(8) 0.046(3) Uani 0.50 1 d PDU . -1
H29 H 0.7564 -0.0676 0.9741 0.056 Uiso 0.50 1 calc PR . -1
C30 C 0.9392(19) 0.0405(12) 1.0037(8) 0.058(2) Uani 0.50 1 d PDU . -1
C31 C 0.9888(14) 0.1509(9) 1.0331(6) 0.059(3) Uani 0.50 1 d PDU . -1
H31 H 1.0866 0.1761 1.0404 0.071 Uiso 0.50 1 calc PR . -1
C32 C 0.8893(14) 0.2225(8) 1.0513(6) 0.053(3) Uani 0.50 1 d PDU . -1
H32 H 0.9227 0.2969 1.0710 0.064 Uiso 0.50 1 calc PR . -1
N1 N 0.7481(17) 0.1920(15) 1.0424(8) 0.0568(15) Uani 0.50 1 d PDU . -1
C28B C 1.282(2) -0.0876(17) 1.0010(10) 0.076(6) Uani 0.50 1 d PDU . -1
H28B H 1.3769 -0.0666 1.0266 0.091 Uiso 0.50 1 calc PR . -1
C29B C 1.186(2) -0.0136(15) 1.0204(10) 0.073(6) Uani 0.50 1 d PDU . -1
H29B H 1.2170 0.0540 1.0577 0.088 Uiso 0.50 1 calc PR . -1
C30B C 1.043(2) -0.0383(12) 0.9852(8) 0.058(2) Uani 0.50 1 d PDU . -1
C31B C 1.0122(17) -0.1400(11) 0.9317(7) 0.086(5) Uani 0.50 1 d PDU . -1
H31B H 0.9184 -0.1628 0.9052 0.104 Uiso 0.50 1 calc PR . -1
C32B C 1.1145(18) -0.2101(12) 0.9153(8) 0.089(5) Uani 0.50 1 d PDU . -1
H32B H 1.0852 -0.2782 0.8784 0.107 Uiso 0.50 1 calc PR . -1
N1B N 1.2521(17) -0.1874(15) 0.9486(9) 0.0568(15) Uani 0.50 1 d PDU . -1
C33 C 0.5523(6) 0.1873(4) 1.2082(3) 0.0613(14) Uani 1 1 d . . .
H33 H 0.6133 0.2498 1.2391 0.074 Uiso 1 1 calc R . .
C34 C 0.5314(9) 0.1422(7) 1.3211(4) 0.104(3) Uani 1 1 d . . .
H34A H 0.5815 0.2149 1.3455 0.156 Uiso 1 1 calc R . .
H34B H 0.5910 0.0900 1.3312 0.156 Uiso 1 1 calc R . .
H34C H 0.4428 0.1357 1.3400 0.156 Uiso 1 1 calc R . .
C35 C 0.4045(9) 0.0232(6) 1.1963(4) 0.100(2) Uani 1 1 d . . .
H35A H 0.3255 0.0418 1.1669 0.150 Uiso 1 1 calc R . .
H35B H 0.3678 -0.0117 1.2291 0.150 Uiso 1 1 calc R . .
H35C H 0.4566 -0.0259 1.1632 0.150 Uiso 1 1 calc R . .
N3 N 0.3239(9) 0.3879(5) 0.3521(5) 0.105(2) Uani 1 1 d . . .
C37 C 0.4541(14) 0.4470(10) 0.3538(7) 0.156(5) Uani 0.50 1 d P E 1
H37 H 0.4993 0.4967 0.4002 0.187 Uiso 0.50 1 calc PR E 1
C38 C 0.2230(11) 0.3396(8) 0.2831(7) 0.120(3) Uani 0.50 1 d P E 1
H38A H 0.2032 0.3945 0.2603 0.181 Uiso 0.50 1 calc PR E 1
H38B H 0.1348 0.3098 0.2936 0.181 Uiso 0.50 1 calc PR E 1
H38C H 0.2633 0.2822 0.2492 0.181 Uiso 0.50 1 calc PR E 1
O16 O 0.507(2) 0.4403(16) 0.3061(8) 0.179(8) Uani 0.50 1 d P E 1
C37B C 0.2230(11) 0.3396(8) 0.2831(7) 0.120(3) Uani 0.50 1 d P E 2
H37B H 0.1356 0.3049 0.2870 0.144 Uiso 0.50 1 calc PR E 2
C38B C 0.4541(14) 0.4470(10) 0.3538(7) 0.156(5) Uani 0.50 1 d P E 2
H38D H 0.4974 0.4083 0.3118 0.234 Uiso 0.50 1 calc PR E 2
H38E H 0.5177 0.4561 0.4001 0.234 Uiso 0.50 1 calc PR E 2
H38F H 0.4373 0.5176 0.3508 0.234 Uiso 0.50 1 calc PR E 2
O16B O 0.2378(14) 0.3385(12) 0.2193(8) 0.123(4) Uani 0.50 1 d P E 2
C39 C 0.2924(12) 0.3757(7) 0.4211(5) 0.134(4) Uani 1 1 d . E .
H39A H 0.3698 0.3456 0.4430 0.202 Uiso 1 1 calc R . .
H39B H 0.2041 0.3273 0.4108 0.202 Uiso 1 1 calc R . .
H39C H 0.2823 0.4459 0.4555 0.202 Uiso 1 1 calc R . .
Co2 Co 0.5000 0.5000 1.0000 0.0465(3) Uani 1 2 d S . .
N2 N 0.4996(5) 0.1211(4) 1.2408(2) 0.0629(12) Uani 1 1 d . . .
O1 O 0.5364(4) 0.4354(3) 0.89080(16) 0.0593(10) Uani 1 1 d . . .
O2 O 0.6565(5) 0.2935(3) 0.88840(19) 0.0737(12) Uani 1 1 d . . .
O3 O 0.2148(3) 0.1970(2) 0.51021(17) 0.0451(8) Uani 1 1 d . . .
O4 O 0.4139(3) 0.0847(2) 0.48096(15) 0.0401(7) Uani 1 1 d . . .
O5 O -0.1595(3) 0.0640(3) 0.66225(19) 0.0629(10) Uani 1 1 d . . .
O6 O -0.1215(4) -0.1075(3) 0.69075(19) 0.0625(10) Uani 1 1 d . . .
O7 O 0.4349(4) 0.2140(2) 0.99685(17) 0.0516(8) Uani 1 1 d . . .
O8 O 0.3514(4) 0.3644(3) 0.98092(19) 0.0600(10) Uani 1 1 d . . .
O9 O 0.3584(3) -0.2999(2) 0.48365(19) 0.0496(8) Uani 1 1 d . . .
O10 O 0.1752(4) -0.3614(2) 0.54869(17) 0.0500(8) Uani 1 1 d . . .
O11 O -0.1347(4) -0.5023(3) 0.14229(18) 0.0647(10) Uani 1 1 d . . .
O12 O -0.2513(4) -0.6177(3) 0.18706(17) 0.0565(9) Uani 1 1 d . . .
O15 O 0.5280(5) 0.1740(3) 1.14074(19) 0.0653(10) Uani 1 1 d . . .
S1 S 0.31605(11) 0.12933(8) 0.53011(5) 0.0303(2) Uani 1 1 d . . .
S2 S 0.21378(12) -0.30725(8) 0.49746(5) 0.0359(3) Uani 1 1 d . . .
S3 S -0.06412(12) -0.00699(10) 0.68252(6) 0.0432(3) Uani 1 1 d . . .

loop_
_atom_site_aniso_label
_atom_site_aniso_U_11
_atom_site_aniso_U_22
_atom_site_aniso_U_33
_atom_site_aniso_U_23
_atom_site_aniso_U_13
_atom_site_aniso_U_12
C1 0.070(3) 0.035(2) 0.028(2) 0.0036(18) -0.006(2) 0.000(2)
C2 0.049(3) 0.030(2) 0.0246(18) 0.0033(16) -0.0040(17) -0.0016(19)
C3 0.035(2) 0.036(2) 0.0296(19) 0.0111(17) -0.0035(16) 0.0052(18)
C4 0.027(2) 0.037(2) 0.0253(17) 0.0065(16) 0.0037(15) 0.0078(17)
C5 0.031(2) 0.0223(18) 0.0268(17) 0.0056(15) -0.0031(15) -0.0021(15)
C6 0.058(3) 0.034(2) 0.037(2) 0.0022(18) -0.008(2) 0.019(2)
C7 0.070(3) 0.034(2) 0.040(2) -0.0035(19) -0.006(2) 0.021(2)
C8 0.0260(19) 0.0249(19) 0.0264(17) 0.0057(15) -0.0034(15) -0.0059(15)
C9 0.0254(19) 0.032(2) 0.0235(17) 0.0031(15) 0.0004(14) -0.0008(16)
C10 0.029(2) 0.0248(19) 0.0248(17) 0.0020(14) -0.0072(15) -0.0041(16)
C11 0.026(2) 0.033(2) 0.0295(18) 0.0080(16) -0.0042(15) -0.0084(16)
C12 0.0228(19) 0.042(2) 0.0253(18) 0.0032(16) -0.0011(15) -0.0030(17)
C13 0.028(2) 0.030(2) 0.0321(19) 0.0038(16) 0.0000(16) 0.0009(16)
C14 0.039(2) 0.038(2) 0.0270(19) 0.0021(17) 0.0031(17) 0.0029(19)
C15 0.064(3) 0.028(2) 0.041(2) -0.0032(19) -0.003(2) 0.005(2)
C16 0.057(3) 0.042(3) 0.040(2) 0.008(2) -0.008(2) 0.011(2)
C17 0.056(3) 0.030(2) 0.033(2) 0.0074(17) -0.0039(19) -0.001(2)
C18 0.111(5) 0.028(3) 0.067(3) -0.001(2) -0.041(3) 0.010(3)
C19 0.089(4) 0.046(3) 0.063(3) 0.004(3) -0.035(3) 0.015(3)
C20 0.061(3) 0.032(2) 0.033(2) 0.0054(18) -0.005(2) -0.002(2)
C21 0.046(2) 0.0194(18) 0.0284(18) 0.0027(15) -0.0022(17) -0.0004(17)
C22 0.060(3) 0.045(3) 0.036(2) 0.012(2) 0.000(2) -0.017(2)
C23 0.071(3) 0.049(3) 0.034(2) 0.015(2) -0.001(2) -0.011(3)
C24 0.049(3) 0.030(2) 0.034(2) 0.0066(17) -0.0069(18) 0.0080(19)
C25 0.041(2) 0.034(2) 0.039(2) 0.0060(18) -0.0057(19) -0.0064(19)
C26 0.042(2) 0.039(2) 0.033(2) 0.0087(18) -0.0005(18) -0.0052(19)
C27 0.065(3) 0.030(2) 0.032(2) 0.0045(18) -0.007(2) 0.010(2)
Co1 0.0733(5) 0.0307(3) 0.0309(3) 0.0058(2) -0.0142(3) 0.0017(3)
O13 0.075(2) 0.0342(17) 0.0279(15) 0.0028(13) -0.0178(15) 0.0027(16)
O14 0.098(3) 0.051(2) 0.049(2) 0.0173(18) 0.013(2) 0.018(2)
C28 0.061(7) 0.035(5) 0.039(6) 0.009(5) 0.008(5) -0.005(5)
C29 0.070(7) 0.027(5) 0.038(5) 0.005(4) 0.010(5) 0.000(5)
C30 0.072(4) 0.041(3) 0.055(4) 0.014(3) -0.010(4) 0.014(3)
C31 0.073(7) 0.037(5) 0.064(6) 0.012(5) 0.016(6) 0.003(5)
C32 0.071(6) 0.025(4) 0.061(6) 0.009(4) 0.014(5) 0.005(4)
N1 0.075(3) 0.036(2) 0.051(3) 0.009(2) -0.004(2) 0.009(2)
C28B 0.072(9) 0.083(10) 0.053(8) 0.001(6) -0.004(6) 0.013(7)
C29B 0.088(9) 0.062(9) 0.054(8) -0.001(6) 0.003(7) 0.015(7)
C30B 0.072(4) 0.041(3) 0.055(4) 0.014(3) -0.010(4) 0.014(3)
C31B 0.090(8) 0.059(7) 0.087(8) 0.000(6) -0.011(7) 0.020(6)
C32B 0.089(8) 0.071(8) 0.089(8) 0.008(6) -0.005(7) 0.010(6)
N1B 0.075(3) 0.036(2) 0.051(3) 0.009(2) -0.004(2) 0.009(2)
C33 0.076(4) 0.044(3) 0.055(3) 0.016(2) -0.010(3) -0.002(3)
C34 0.131(7) 0.117(6) 0.056(4) 0.041(4) -0.019(4) -0.024(5)
C35 0.125(6) 0.093(5) 0.071(4) 0.028(4) 0.003(4) -0.028(5)
N3 0.122(6) 0.077(4) 0.143(7) 0.054(5) 0.067(5) 0.026(4)
C37 0.185(11) 0.142(9) 0.124(9) 0.006(7) 0.090(8) -0.034(8)
C38 0.124(8) 0.099(7) 0.151(10) 0.059(7) 0.027(8) 0.013(6)
O16 0.205(17) 0.226(18) 0.094(9) 0.064(11) 0.015(10) -0.068(14)
C37B 0.124(8) 0.099(7) 0.151(10) 0.059(7) 0.027(8) 0.013(6)
C38B 0.185(11) 0.142(9) 0.124(9) 0.006(7) 0.090(8) -0.034(8)
O16B 0.125(10) 0.133(10) 0.120(10) 0.056(9) 0.034(8) -0.012(8)
C39 0.210(11) 0.092(6) 0.128(8) 0.047(6) 0.086(8) 0.033(7)
Co2 0.0779(7) 0.0249(4) 0.0233(4) -0.0003(3) -0.0138(4) 0.0029(4)
N2 0.070(3) 0.066(3) 0.051(2) 0.025(2) -0.006(2) -0.003(2)
O1 0.107(3) 0.0333(17) 0.0257(15) -0.0022(13) -0.0047(16) 0.0178(18)
O2 0.106(3) 0.068(2) 0.0340(17) 0.0044(17) -0.0183(18) 0.037(2)
O3 0.0482(18) 0.0399(17) 0.0426(16) 0.0174(14) -0.0129(14) -0.0009(14)
O4 0.0422(17) 0.0413(17) 0.0305(14) 0.0067(13) 0.0064(12) -0.0106(13)
O5 0.0360(18) 0.090(3) 0.0452(18) -0.0020(18) 0.0002(14) 0.0193(18)
O6 0.058(2) 0.064(2) 0.0509(19) 0.0030(17) 0.0157(17) -0.0262(18)
O7 0.074(2) 0.0353(17) 0.0358(16) 0.0099(13) -0.0134(15) 0.0009(16)
O8 0.080(3) 0.0300(17) 0.052(2) 0.0040(14) -0.0209(17) -0.0006(16)
O9 0.0457(19) 0.0345(16) 0.0537(19) -0.0002(14) -0.0039(15) 0.0023(14)
O10 0.071(2) 0.0358(17) 0.0363(16) 0.0118(13) -0.0086(15) -0.0048(15)
O11 0.090(3) 0.054(2) 0.0369(18) 0.0153(16) -0.0183(17) -0.012(2)
O12 0.077(2) 0.0407(19) 0.0375(16) 0.0093(14) -0.0193(16) -0.0116(18)
O15 0.103(3) 0.045(2) 0.0416(19) 0.0155(16) -0.0066(19) -0.0018(19)
S1 0.0329(5) 0.0276(5) 0.0249(4) 0.0066(4) -0.0044(4) -0.0037(4)
S2 0.0419(6) 0.0262(5) 0.0309(5) 0.0042(4) -0.0063(4) -0.0023(4)
S3 0.0292(5) 0.0539(7) 0.0334(5) -0.0008(5) 0.0041(4) -0.0057(5)

loop_
_atom_type_symbol
_atom_type_description
_atom_type_scat_dispersion_real
_atom_type_scat_dispersion_imag
_atom_type_scat_source
C C 0.0033 0.0016 'International Tables Vol C Tables 4.2.6.8 and 6.1.1.4'
H H 0.0000 0.0000 'International Tables Vol C Tables 4.2.6.8 and 6.1.1.4'
O O 0.0106 0.0060 'International Tables Vol C Tables 4.2.6.8 and 6.1.1.4'
S S 0.1246 0.1234 'International Tables Vol C Tables 4.2.6.8 and 6.1.1.4'
N N 0.0061 0.0033 'International Tables Vol C Tables 4.2.6.8 and 6.1.1.4'
Co Co 0.3494 0.9721 'International Tables Vol C Tables 4.2.6.8 and 6.1.1.4'

loop_
_geom_angle_atom_site_label_1
_geom_angle_atom_site_label_2
_geom_angle_atom_site_label_3
_geom_angle
_geom_angle_site_symmetry_1
_geom_angle_site_symmetry_3
O2 C1 O1 125.5(4) . .
O2 C1 C2 119.1(4) . .
O1 C1 C2 115.3(4) . .
C7 C2 C3 119.3(4) . .
C7 C2 C1 120.1(4) . .
C3 C2 C1 120.5(4) . .
C2 C3 C4 121.2(4) . .
C2 C3 H3 119.4 . .
C4 C3 H3 119.4 . .
C3 C4 C5 117.8(3) . .
C3 C4 H4 121.1 . .
C5 C4 H4 121.1 . .
C6 C5 C4 121.7(3) . .
C6 C5 S1 118.2(3) . .
C4 C5 S1 119.9(3) . .
C5 C6 C7 118.9(4) . .
C5 C6 H6 120.5 . .
C7 C6 H6 120.5 . .
C2 C7 C6 120.9(4) . .
C2 C7 H7 119.5 . .
C6 C7 H7 119.5 . .
C9 C8 C13 121.1(3) . .
C9 C8 S1 121.2(3) . .
C13 C8 S1 117.4(3) . .
C8 C9 C10 118.9(3) . .
C8 C9 H9 120.5 . .
C10 C9 H9 120.5 . .
C11 C10 C9 121.3(4) . .
C11 C10 S2 119.0(3) . .
C9 C10 S2 119.4(3) . .
C10 C11 C12 118.7(4) . .
C10 C11 H11 120.7 . .
C12 C11 H11 120.7 . .
C11 C12 C13 121.2(4) . .
C11 C12 S3 120.1(3) . .
C13 C12 S3 118.6(3) . .
C8 C13 C12 118.7(4) . .
C8 C13 H13 120.6 . .
C12 C13 H13 120.6 . .
C19 C14 C15 121.3(4) . .
C19 C14 S3 118.8(4) . .
C15 C14 S3 119.9(3) . .
C14 C15 C16 118.8(4) . .
C14 C15 H15 120.6 . .
C16 C15 H15 120.6 . .
C17 C16 C15 120.7(4) . .
C17 C16 H16 119.7 . .
C15 C16 H16 119.7 . .
C18 C17 C16 119.2(4) . .
C18 C17 C20 119.7(4) . .
C16 C17 C20 121.2(4) . .
C17 C18 C19 121.1(5) . .
C17 C18 H18 119.5 . .
C19 C18 H18 119.5 . .
C14 C19 C18 118.9(5) . .
C14 C19 H19 120.6 . .
C18 C19 H19 120.6 . .
O8 C20 O7 127.4(4) . .
O8 C20 C17 115.3(4) . .
O7 C20 C17 117.3(4) . .
C26 C21 C22 121.1(4) . .
C26 C21 S2 120.4(3) . .
C22 C21 S2 118.3(3) . .
C23 C22 C21 119.1(4) . .
C23 C22 H22 120.5 . .
C21 C22 H22 120.5 . .
C22 C23 C24 120.6(4) . .
C22 C23 H23 119.7 . .
C24 C23 H23 119.7 . .
C25 C24 C23 119.6(4) . .
C25 C24 C27 120.9(4) . .
C23 C24 C27 119.5(4) . .
C24 C25 C26 120.1(4) . .
C24 C25 H25 119.9 . .
C26 C25 H25 119.9 . .
C21 C26 C25 119.5(4) . .
C21 C26 H26 120.3 . .
C25 C26 H26 120.3 . .
O11 C27 O12 126.3(4) . .
O11 C27 C24 115.9(4) . .
O12 C27 C24 117.8(4) . .
O14 Co1 O7 92.73(16) . .
O14 Co1 O12 84.86(16) . 1_666
O7 Co1 O12 176.01(13) . 1_666
O14 Co1 O15 86.00(16) . .
O7 Co1 O15 89.78(13) . .
O12 Co1 O15 93.22(13) 1_666 .
O14 Co1 N1 174.1(4) . .
O7 Co1 N1 91.3(4) . .
O12 Co1 N1 91.3(4) 1_666 .
O15 Co1 N1 89.7(5) . .
O14 Co1 O13 96.23(15) . .
O7 Co1 O13 87.32(12) . .
O12 Co1 O13 89.78(12) 1_666 .
O15 Co1 O13 176.42(12) . .
N1 Co1 O13 88.2(4) . .
Co2 O13 Co1 119.74(18) . .
Co2 O13 H13A 115(4) . .
Co1 O13 H13A 104(4) . .
Co2 O13 H13B 100(4) . .
Co1 O13 H13B 112(4) . .
H13A O13 H13B 106(6) . .
Co1 O14 H14A 113(5) . .
Co1 O14 H14B 114(5) . .
H14A O14 H14B 110(3) . .
N1 C28 C29 122.2(12) . .
N1 C28 H28 118.9 . .
C29 C28 H28 118.9 . .
C28 C29 C30 119.0(11) . .
C28 C29 H29 120.5 . .
C30 C29 H29 120.5 . .
C31 C30 C29 119.1(12) . .
C31 C30 C30B 119.4(10) . .
C29 C30 C30B 121.5(9) . .
C32 C31 C30 117.9(12) . .
C32 C31 H31 121.0 . .
C30 C31 H31 121.0 . .
N1 C32 C31 124.1(11) . .
N1 C32 H32 117.9 . .
C31 C32 H32 117.9 . .
C32 N1 C28 117.6(13) . .
C32 N1 Co1 126.5(11) . .
C28 N1 Co1 114.5(11) . .
N1B C28B C29B 125.9(14) . .
N1B C28B H28B 117.1 . .
C29B C28B H28B 117.1 . .
C28B C29B C30B 120.8(14) . .
C28B C29B H29B 119.6 . .
C30B C29B H29B 119.6 . .
C31B C30B C29B 113.4(13) . .
C31B C30B C30 125.0(11) . .
C29B C30B C30 121.6(11) . .
C30B C31B C32B 122.7(13) . .
C30B C31B H31B 118.6 . .
C32B C31B H31B 118.6 . .
N1B C32B C31B 124.6(14) . .
N1B C32B H32B 117.7 . .
C31B C32B H32B 117.7 . .
C32B N1B C28B 112.7(13) . .
O15 C33 N2 125.5(5) . .
O15 C33 H33 117.2 . .
N2 C33 H33 117.2 . .
N2 C34 H34A 109.5 . .
N2 C34 H34B 109.5 . .
H34A C34 H34B 109.5 . .
N2 C34 H34C 109.5 . .
H34A C34 H34C 109.5 . .
H34B C34 H34C 109.5 . .
N2 C35 H35A 109.5 . .
N2 C35 H35B 109.5 . .
H35A C35 H35B 109.5 . .
N2 C35 H35C 109.5 . .
H35A C35 H35C 109.5 . .
H35B C35 H35C 109.5 . .
C37 N3 C39 118.4(10) . .
C37 N3 C38 121.0(8) . .
C39 N3 C38 120.6(8) . .
O16 C37 N3 125.6(14) . .
O16 C37 H37 117.2 . .
N3 C37 H37 117.2 . .
N3 C38 H38A 109.5 . .
N3 C38 H38B 109.5 . .
N3 C38 H38C 109.5 . .
N3 C39 H39A 109.5 . .
N3 C39 H39B 109.5 . .
H39A C39 H39B 109.5 . .
N3 C39 H39C 109.5 . .
H39A C39 H39C 109.5 . .
H39B C39 H39C 109.5 . .
O1 Co2 O1 180.000(1) 2_667 .
O1 Co2 O8 89.00(15) 2_667 2_667
O1 Co2 O8 91.00(15) . 2_667
O1 Co2 O8 91.00(15) 2_667 .
O1 Co2 O8 89.00(15) . .
O8 Co2 O8 180.0 2_667 .
O1 Co2 O13 88.84(13) 2_667 2_667
O1 Co2 O13 91.16(13) . 2_667
O8 Co2 O13 85.05(14) 2_667 2_667
O8 Co2 O13 94.95(14) . 2_667
O1 Co2 O13 91.16(13) 2_667 .
O1 Co2 O13 88.84(13) . .
O8 Co2 O13 94.95(14) 2_667 .
O8 Co2 O13 85.05(14) . .
O13 Co2 O13 179.999(2) 2_667 .
C33 N2 C35 120.0(5) . .
C33 N2 C34 122.8(5) . .
C35 N2 C34 117.2(5) . .
C1 O1 Co2 130.4(3) . .
C20 O7 Co1 124.1(3) . .
C20 O8 Co2 135.1(4) . .
C27 O12 Co1 127.6(3) . 1_444
C33 O15 Co1 124.7(4) . .
O4 S1 O3 120.14(19) . .
O4 S1 C5 111.21(18) . .
O3 S1 C5 107.88(18) . .
O4 S1 C8 107.50(18) . .
O3 S1 C8 107.74(18) . .
C5 S1 C8 100.52(17) . .
O9 S2 O10 120.0(2) . .
O9 S2 C21 108.1(2) . .
O10 S2 C21 107.74(19) . .
O9 S2 C10 107.23(18) . .
O10 S2 C10 106.53(19) . .
C21 S2 C10 106.56(18) . .
O6 S3 O5 120.3(2) . .
O6 S3 C12 107.3(2) . .
O5 S3 C12 107.3(2) . .
O6 S3 C14 109.4(2) . .
O5 S3 C14 108.4(2) . .
C12 S3 C14 102.73(19) . .

loop_
_geom_bond_atom_site_label_1
_geom_bond_atom_site_label_2
_geom_bond_distance
_geom_bond_site_symmetry_2
C1 O2 1.231(6) .
C1 O1 1.273(6) .
C1 C2 1.515(5) .
C2 C7 1.376(6) .
C2 C3 1.378(6) .
C3 C4 1.391(5) .
C3 H3 0.9300 .
C4 C5 1.392(5) .
C4 H4 0.9300 .
C5 C6 1.373(5) .
C5 S1 1.768(4) .
C6 C7 1.383(6) .
C6 H6 0.9300 .
C7 H7 0.9300 .
C8 C9 1.382(5) .
C8 C13 1.394(5) .
C8 S1 1.778(4) .
C9 C10 1.396(5) .
C9 H9 0.9300 .
C10 C11 1.387(6) .
C10 S2 1.777(4) .
C11 C12 1.390(6) .
C11 H11 0.9300 .
C12 C13 1.396(6) .
C12 S3 1.766(4) .
C13 H13 0.9300 .
C14 C19 1.362(7) .
C14 C15 1.372(6) .
C14 S3 1.768(4) .
C15 C16 1.388(6) .
C15 H15 0.9300 .
C16 C17 1.368(6) .
C16 H16 0.9300 .
C17 C18 1.368(7) .
C17 C20 1.526(6) .
C18 C19 1.383(7) .
C18 H18 0.9300 .
C19 H19 0.9300 .
C20 O8 1.252(5) .
C20 O7 1.257(5) .
C21 C26 1.363(6) .
C21 C22 1.398(6) .
C21 S2 1.763(4) .
C22 C23 1.374(6) .
C22 H22 0.9300 .
C23 C24 1.388(7) .
C23 H23 0.9300 .
C24 C25 1.387(6) .
C24 C27 1.516(6) .
C25 C26 1.393(5) .
C25 H25 0.9300 .
C26 H26 0.9300 .
C27 O11 1.238(6) .
C27 O12 1.260(6) .
Co1 O14 2.064(4) .
Co1 O7 2.076(3) .
Co1 O12 2.122(3) 1_666
Co1 O15 2.124(4) .
Co1 N1 2.148(17) .
Co1 O13 2.170(4) .
O13 Co2 2.142(3) .
O13 H13A 0.84(2) .
O13 H13B 0.85(2) .
O14 H14A 0.83(2) .
O14 H14B 0.82(2) .
C28 N1 1.349(12) .
C28 C29 1.372(13) .
C28 H28 0.9300 .
C29 C30 1.391(13) .
C29 H29 0.9300 .
C30 C31 1.378(13) .
C30 C30B 1.466(11) .
C31 C32 1.372(13) .
C31 H31 0.9300 .
C32 N1 1.330(13) .
C32 H32 0.9300 .
C28B N1B 1.340(13) .
C28B C29B 1.374(14) .
C28B H28B 0.9300 .
C29B C30B 1.382(13) .
C29B H29B 0.9300 .
C30B C31B 1.367(13) .
C31B C32B 1.376(14) .
C31B H31B 0.9300 .
C32B N1B 1.328(13) .
C32B H32B 0.9300 .
C33 O15 1.221(6) .
C33 N2 1.312(7) .
C33 H33 0.9300 .
C34 N2 1.441(7) .
C34 H34A 0.9600 .
C34 H34B 0.9600 .
C34 H34C 0.9600 .
C35 N2 1.438(8) .
C35 H35A 0.9600 .
C35 H35B 0.9600 .
C35 H35C 0.9600 .
N3 C37 1.386(12) .
N3 C39 1.431(10) .
N3 C38 1.434(12) .
C37 O16 1.078(15) .
C37 H37 0.9300 .
C38 H38A 0.9600 .
C38 H38B 0.9600 .
C38 H38C 0.9600 .
C39 H39A 0.9600 .
C39 H39B 0.9600 .
C39 H39C 0.9600 .
Co2 O1 2.061(3) 2_667
Co2 O1 2.061(3) .
Co2 O8 2.064(3) 2_667
Co2 O8 2.064(3) .
Co2 O13 2.142(3) 2_667
O3 S1 1.437(3) .
O4 S1 1.425(3) .
O5 S3 1.436(4) .
O6 S3 1.435(4) .
O9 S2 1.424(3) .
O10 S2 1.433(3) .
O12 Co1 2.122(3) 1_444

loop_
_geom_hbond_atom_site_label_D
_geom_hbond_atom_site_label_H
_geom_hbond_atom_site_label_A
_geom_hbond_distance_DH
_geom_hbond_distance_HA
_geom_hbond_distance_DA
_geom_hbond_angle_DHA
_geom_hbond_site_symmetry_A
O13 H13A O11 0.84(2) 1.77(3) 2.564(4) 159(6) 1_666
O13 H13B O2 0.85(2) 1.86(3) 2.677(5) 160(6) .
O14 H14A O1 0.83(2) 1.86(2) 2.659(5) 160(6) 2_667

loop_
_geom_torsion_atom_site_label_1
_geom_torsion_atom_site_label_2
_geom_torsion_atom_site_label_3
_geom_torsion_atom_site_label_4
_geom_torsion
_geom_torsion_site_symmetry_1
_geom_torsion_site_symmetry_4
O2 C1 C2 C7 165.8(5) . .
O1 C1 C2 C7 -11.9(7) . .
O2 C1 C2 C3 -11.2(7) . .
O1 C1 C2 C3 171.2(4) . .
C7 C2 C3 C4 -3.0(7) . .
C1 C2 C3 C4 173.9(4) . .
C2 C3 C4 C5 0.2(6) . .
C3 C4 C5 C6 2.3(6) . .
C3 C4 C5 S1 -172.0(3) . .
C4 C5 C6 C7 -1.9(7) . .
S1 C5 C6 C7 172.5(4) . .
C3 C2 C7 C6 3.4(8) . .
C1 C2 C7 C6 -173.5(5) . .
C5 C6 C7 C2 -1.0(8) . .
C13 C8 C9 C10 0.5(5) . .
S1 C8 C9 C10 174.5(3) . .
C8 C9 C10 C11 -2.1(5) . .
C8 C9 C10 S2 -176.4(3) . .
C9 C10 C11 C12 1.9(5) . .
S2 C10 C11 C12 176.3(3) . .
C10 C11 C12 C13 -0.3(5) . .
C10 C11 C12 S3 -176.7(3) . .
C9 C8 C13 C12 1.1(5) . .
S1 C8 C13 C12 -173.1(3) . .
C11 C12 C13 C8 -1.2(5) . .
S3 C12 C13 C8 175.3(3) . .
C19 C14 C15 C16 -0.4(8) . .
S3 C14 C15 C16 178.5(4) . .
C14 C15 C16 C17 0.9(8) . .
C15 C16 C17 C18 -1.4(8) . .
C15 C16 C17 C20 -179.9(4) . .
C16 C17 C18 C19 1.4(10) . .
C20 C17 C18 C19 180.0(6) . .
C15 C14 C19 C18 0.4(9) . .
S3 C14 C19 C18 -178.5(5) . .
C17 C18 C19 C14 -0.9(11) . .
C18 C17 C20 O8 -2.0(7) . .
C16 C17 C20 O8 176.6(5) . .
C18 C17 C20 O7 176.5(5) . .
C16 C17 C20 O7 -4.9(7) . .
C26 C21 C22 C23 0.6(7) . .
S2 C21 C22 C23 176.3(4) . .
C21 C22 C23 C24 -1.5(8) . .
C22 C23 C24 C25 1.1(7) . .
C22 C23 C24 C27 179.8(4) . .
C23 C24 C25 C26 0.2(7) . .
C27 C24 C25 C26 -178.5(4) . .
C22 C21 C26 C25 0.7(7) . .
S2 C21 C26 C25 -174.9(3) . .
C24 C25 C26 C21 -1.1(7) . .
C25 C24 C27 O11 164.4(5) . .
C23 C24 C27 O11 -14.3(7) . .
C25 C24 C27 O12 -15.9(6) . .
C23 C24 C27 O12 165.4(5) . .
O14 Co1 O13 Co2 -33.30(18) . .
O7 Co1 O13 Co2 59.16(16) . .
O12 Co1 O13 Co2 -118.10(17) 1_666 .
N1 Co1 O13 Co2 150.6(4) . .
N1 C28 C29 C30 0.0(3) . .
C28 C29 C30 C31 0.0(3) . .
C28 C29 C30 C30B 178.6(8) . .
C29 C30 C31 C32 -0.1(6) . .
C30B C30 C31 C32 -178.6(8) . .
C30 C31 C32 N1 0.1(9) . .
C31 C32 N1 C28 -0.1(9) . .
C31 C32 N1 Co1 165.3(10) . .
C29 C28 N1 C32 0.0(6) . .
C29 C28 N1 Co1 -167.1(9) . .
O7 Co1 N1 C32 146.2(10) . .
O12 Co1 N1 C32 -30.9(10) 1_666 .
O15 Co1 N1 C32 -124.1(10) . .
O13 Co1 N1 C32 58.9(10) . .
O7 Co1 N1 C28 -48.1(7) . .
O12 Co1 N1 C28 134.9(7) 1_666 .
O15 Co1 N1 C28 41.7(7) . .
O13 Co1 N1 C28 -135.3(7) . .
N1B C28B C29B C30B 0.0(3) . .
C28B C29B C30B C31B -0.1(3) . .
C28B C29B C30B C30 -178.4(9) . .
C31 C30 C30B C31B -153.3(11) . .
C29 C30 C30B C31B 28.1(11) . .
C31 C30 C30B C29B 24.8(10) . .
C29 C30 C30B C29B -153.8(10) . .
C29B C30B C31B C32B 0.3(7) . .
C30 C30B C31B C32B 178.5(9) . .
C30B C31B C32B N1B -0.4(10) . .
C31B C32B N1B C28B 0.3(9) . .
C29B C28B N1B C32B -0.1(6) . .
C39 N3 C37 O16 157.9(19) . .
C38 N3 C37 O16 -22(3) . .
Co1 O13 Co2 O1 56.19(17) . 2_667
Co1 O13 Co2 O1 -123.81(17) . .
Co1 O13 Co2 O8 145.29(16) . 2_667
Co1 O13 Co2 O8 -34.71(16) . .
O15 C33 N2 C35 -0.1(10) . .
O15 C33 N2 C34 -179.3(7) . .
O2 C1 O1 Co2 -27.0(8) . .
C2 C1 O1 Co2 150.5(3) . .
O8 Co2 O1 C1 120.9(5) 2_667 .
O8 Co2 O1 C1 -59.1(5) . .
O13 Co2 O1 C1 -154.0(4) 2_667 .
O13 Co2 O1 C1 26.0(4) . .
O8 C20 O7 Co1 -3.9(8) . .
C17 C20 O7 Co1 177.8(3) . .
O14 Co1 O7 C20 52.5(4) . .
O15 Co1 O7 C20 138.5(4) . .
N1 Co1 O7 C20 -131.7(6) . .
O13 Co1 O7 C20 -43.6(4) . .
O7 C20 O8 Co2 57.0(7) . .
C17 C20 O8 Co2 -124.6(4) . .
O1 Co2 O8 C20 -119.9(4) 2_667 .
O1 Co2 O8 C20 60.1(4) . .
O13 Co2 O8 C20 151.1(4) 2_667 .
O13 Co2 O8 C20 -28.9(4) . .
O11 C27 O12 Co1 -6.0(8) . 1_444
C24 C27 O12 Co1 174.3(3) . 1_444
N2 C33 O15 Co1 171.6(4) . .
O14 Co1 O15 C33 -66.2(5) . .
O7 Co1 O15 C33 -159.0(5) . .
O12 Co1 O15 C33 18.4(5) 1_666 .
N1 Co1 O15 C33 109.7(6) . .
C6 C5 S1 O4 145.7(3) . .
C4 C5 S1 O4 -39.8(4) . .
C6 C5 S1 O3 11.9(4) . .
C4 C5 S1 O3 -173.6(3) . .
C6 C5 S1 C8 -100.7(4) . .
C4 C5 S1 C8 73.8(3) . .
C9 C8 S1 O4 2.7(4) . .
C13 C8 S1 O4 176.9(3) . .
C9 C8 S1 O3 133.5(3) . .
C13 C8 S1 O3 -52.3(3) . .
C9 C8 S1 C5 -113.7(3) . .
C13 C8 S1 C5 60.5(3) . .
C26 C21 S2 O9 145.5(4) . .
C22 C21 S2 O9 -30.3(4) . .
C26 C21 S2 O10 14.4(4) . .
C22 C21 S2 O10 -161.4(4) . .
C26 C21 S2 C10 -99.6(4) . .
C22 C21 S2 C10 84.6(4) . .
C11 C10 S2 O9 -148.6(3) . .
C9 C10 S2 O9 25.8(3) . .
C11 C10 S2 O10 -19.0(3) . .
C9 C10 S2 O10 155.4(3) . .
C11 C10 S2 C21 95.8(3) . .
C9 C10 S2 C21 -89.7(3) . .
C11 C12 S3 O6 -4.2(4) . .
C13 C12 S3 O6 179.2(3) . .
C11 C12 S3 O5 -134.8(3) . .
C13 C12 S3 O5 48.6(3) . .
C11 C12 S3 C14 111.0(3) . .
C13 C12 S3 C14 -65.6(3) . .
C19 C14 S3 O6 -140.4(5) . .
C15 C14 S3 O6 40.7(4) . .
C19 C14 S3 O5 -7.4(5) . .
C15 C14 S3 O5 173.6(4) . .
C19 C14 S3 C12 105.9(5) . .
C15 C14 S3 C12 -73.0(4) . .

loop_
_platon_squeeze_void_nr
_platon_squeeze_void_average_x
_platon_squeeze_void_average_y
_platon_squeeze_void_average_z
_platon_squeeze_void_volume
_platon_squeeze_void_count_electrons
1 0.000 0.500 1.000 90.4 6.5
2 0.124 0.737 0.714 9.6 0.9
3 0.146 0.858 0.109 8.1 0.2
4 0.854 0.142 0.891 7.8 0.1
5 0.875 0.262 0.286 9.7 0.9
